data_7248613
loop_
_publ_author_name
'Knorr, Michael'
'Viau, Lydie'
'Knauer, Lena'
'Strohmann, Carsten'
'Rousselin, Yoann'
'Kubicki, Marek M.'

_publ_section_title
;
 Polymeric CuX coordination compounds assembled from acetylenic thioether
 ligands RSCH2C&#xE002;CCH2R (R = C6H11, t-Bu): effect of the RS-group,
 halide and stoichiometry on the network architecture and the luminescence
 properties
;
_journal_issue 22
_journal_name_full CrystEngComm
_journal_page_first 2953
_journal_page_last 2975
_journal_paper_doi 10.1039/D4CE00173G
_journal_volume 26
_journal_year 2024
_chemical_formula_moiety 'C12 H22 Cl2 Cu S2'
_chemical_formula_sum 'C12 H22 Cl2 Cu S2'
_chemical_formula_weight 364.85
_space_group_crystal_system triclinic
_space_group_IT_number 2
_space_group_name_Hall '-P 1'
_space_group_name_H-M_alt 'P -1'
_atom_sites_solution_hydrogens geom
_atom_sites_solution_primary direct
_audit_creation_date 2024-04-03
_audit_creation_method
;FinalCif V136 by Daniel Kratzert, Freiburg 2024, 
https://dkratzert.de/finalcif.html
;
_audit_update_record
;
2024-04-09 deposited with the CCDC.	2024-05-09 downloaded from the CCDC.
;
_cell_angle_alpha 64.220(6)
_cell_angle_beta 70.764(6)
_cell_angle_gamma 82.779(7)
_cell_formula_units_Z 2
_cell_length_a 8.7545(14)
_cell_length_b 10.0042(15)
_cell_length_c 11.2498(15)
_cell_measurement_reflns_used 9202
_cell_measurement_temperature 115.0(1)
_cell_measurement_theta_max 27.39
_cell_measurement_theta_min 2.26
_cell_volume 837.5(2)
_computing_cell_refinement 'SAINT V8.27B (Bruker AXS Inc., 2012)'
_computing_data_collection 'APEX5 (Bruker, 2023)'
_computing_data_reduction 'SAINT V8.27B (Bruker AXS Inc., 2012)'
_computing_molecular_graphics 'Olex2 1.5 (Dolomanov et al., 2009)'
_computing_publication_material 'Olex2 1.5 (Dolomanov et al., 2009)'
_computing_structure_refinement 'SHELXL 2019/3 (Sheldrick, 2015)'
_computing_structure_solution 'SHELXS-97, G.M. Sheldrick, Acta Cryst. (2008). A64, 112-122'
_diffrn_ambient_environment N~2~
_diffrn_ambient_temperature 115.0(1)
_diffrn_detector 'CCD Plate'
_diffrn_detector_area_resol_mean 8.3
_diffrn_detector_type APEX2
_diffrn_measured_fraction_theta_full 0.998
_diffrn_measured_fraction_theta_max 0.988
_diffrn_measurement_device '\k-geometry diffractometer'
_diffrn_measurement_device_type 'Nonius Kappa Apex II'
_diffrn_measurement_method '\f and \w scans'
_diffrn_measurement_specimen_support 'MiTeGen micromount'
_diffrn_radiation_collimation '0.6 mm'
_diffrn_radiation_monochromator graphite
_diffrn_radiation_probe x-ray
_diffrn_radiation_type 'Mo K\a~1~'
_diffrn_radiation_wavelength 0.71073
_diffrn_radiation_xray_symbol K-L~3~
_diffrn_reflns_av_R_equivalents 0.0413
_diffrn_reflns_av_unetI/netI 0.0261
_diffrn_reflns_Laue_measured_fraction_full 0.998
_diffrn_reflns_Laue_measured_fraction_max 0.988
_diffrn_reflns_limit_h_max 11
_diffrn_reflns_limit_h_min -11
_diffrn_reflns_limit_k_max 12
_diffrn_reflns_limit_k_min -13
_diffrn_reflns_limit_l_max 14
_diffrn_reflns_limit_l_min -14
_diffrn_reflns_number 27840
_diffrn_reflns_point_group_measured_fraction_full 0.998
_diffrn_reflns_point_group_measured_fraction_max 0.988
_diffrn_reflns_theta_full 25.242
_diffrn_reflns_theta_max 27.677
_diffrn_reflns_theta_min 3.311
_diffrn_source 'X-ray tube'
_diffrn_source_target Mo
_diffrn_source_type 'Siemens KFF Mo 2K-180'
_exptl_absorpt_coefficient_mu 1.851
_exptl_absorpt_correction_T_max 0.74
_exptl_absorpt_correction_T_min 0.66
_exptl_absorpt_correction_type multi-scan
_exptl_absorpt_process_details SADABS
_exptl_crystal_colour 'clear light colourless'
_exptl_crystal_colour_lustre clear
_exptl_crystal_colour_modifier light
_exptl_crystal_colour_primary colourless
_exptl_crystal_density_diffrn 1.447
_exptl_crystal_description prism
_exptl_crystal_F_000 378
_exptl_crystal_size_max 0.2
_exptl_crystal_size_mid 0.15
_exptl_crystal_size_min 0.1
_refine_diff_density_max 0.432
_refine_diff_density_min -0.738
_refine_diff_density_rms 0.069
_refine_ls_extinction_method none
_refine_ls_goodness_of_fit_ref 1.063
_refine_ls_hydrogen_treatment constr
_refine_ls_matrix_type full
_refine_ls_number_parameters 160
_refine_ls_number_reflns 3875
_refine_ls_number_restraints 0
_refine_ls_restrained_S_all 1.063
_refine_ls_R_factor_all 0.0338
_refine_ls_R_factor_gt 0.0256
_refine_ls_shift/su_max 0.001
_refine_ls_shift/su_mean 0.000
_refine_ls_structure_factor_coef Fsqd
_refine_ls_weighting_details 'w=1/[\s^2^(Fo^2^)+(0.0320P)^2^+0.4390P] where P=(Fo^2^+2Fc^2^)/3'
_refine_ls_weighting_scheme calc
_refine_ls_wR_factor_gt 0.0638
_refine_ls_wR_factor_ref 0.0673
_reflns_Friedel_coverage 0.000
_reflns_number_gt 3337
_reflns_number_total 3875
_reflns_threshold_expression 'I > 2\s(I)'
_cod_data_source_file d4ce00173g2.cif
_cod_data_source_block CP11
_cod_depositor_comments 'Adding full bibliography for 7248612--7248631.cif.'
_cod_database_code 7248613
_olex2_refinement_description
;
1. Fixed Uiso
 At 1.2 times of:
  All C(H,H) groups
 At 1.5 times of:
  All C(H,H,H) groups
2.a Secondary CH2 refined with riding coordinates:
 C5(H5A,H5B), C7(H7A,H7B)
2.b Idealised Me refined as rotating group:
 C12(H12A,H12B,H12C), C11(H11A,H11B,H11C), C10(H10A,H10B,H10C), C3(H3A,H3B,
 H3C), C2(H2A,H2B,H2C), C1(H1A,H1B,H1C)
;
_olex2_submission_special_instructions 'No special instructions were received'
_shelx_shelxl_version_number 2019/3
_shelx_space_group_comment
;
The symmetry employed for this shelxl refinement is uniquely defined
by the following loop, which should always be used as a source of
symmetry information in preference to the above space-group names.
They are only intended as comments.
;
_shelx_estimated_absorpt_t_min 0.708
_shelx_estimated_absorpt_t_max 0.837
_diffrn_measurement_ambient_temperature_device_make 'Oxford Cryostream 600'

loop_
_space_group_symop_operation_xyz
'x, y, z'
'-x, -y, -z'

loop_
_atom_site_label
_atom_site_type_symbol
_atom_site_fract_x
_atom_site_fract_y
_atom_site_fract_z
_atom_site_U_iso_or_equiv
_atom_site_adp_type
_atom_site_occupancy
_atom_site_site_symmetry_order
_atom_site_calc_flag
_atom_site_refinement_flags_posn
_atom_site_refinement_flags_adp
_atom_site_refinement_flags_occupancy
_atom_site_disorder_assembly
_atom_site_disorder_group
S1 S 0.65234(6) 0.67921(5) 0.66332(5) 0.01632(10) Uani 1 1 d . . . . .
Cu2 Cu 0.58631(3) 0.87453(3) 0.48712(2) 0.01652(7) Uani 1 1 d . . . . .
Cl2 Cl 0.69569(5) 1.11627(5) 0.42329(5) 0.01809(10) Uani 1 1 d . . . . .
S2 S 0.64685(6) 0.91410(5) 0.25824(5) 0.01845(11) Uani 1 1 d . . . . .
C5 C 0.5049(2) 0.6844(2) 0.81958(19) 0.0197(4) Uani 1 1 d . . . . .
H5A H 0.528473 0.773020 0.828936 0.024 Uiso 1 1 calc R U . . .
H5B H 0.395858 0.695951 0.808385 0.024 Uiso 1 1 calc R U . . .
C6 C 0.5026(2) 0.5531(2) 0.94734(19) 0.0183(4) Uani 1 1 d . . . . .
C7 C 0.8653(2) 0.9392(2) 0.19483(19) 0.0223(4) Uani 1 1 d . . . . .
H7A H 0.895257 0.993967 0.239302 0.027 Uiso 1 1 calc R U . . .
H7B H 0.914207 0.840070 0.225737 0.027 Uiso 1 1 calc R U . . .
C8 C 0.9390(3) 1.0196(2) 0.0415(2) 0.0223(4) Uani 1 1 d . . . . .
C9 C 0.6042(3) 0.7488(2) 0.2395(2) 0.0244(5) Uani 1 1 d . . . . .
C12 C 0.6660(4) 0.7753(3) 0.0878(2) 0.0461(7) Uani 1 1 d . . . . .
H12A H 0.622636 0.868229 0.032322 0.069 Uiso 1 1 calc R U . . .
H12B H 0.630835 0.692762 0.077533 0.069 Uiso 1 1 calc R U . . .
H12C H 0.784518 0.782072 0.055602 0.069 Uiso 1 1 calc R U . . .
C11 C 0.4201(3) 0.7364(3) 0.2927(3) 0.0340(5) Uani 1 1 d . . . . .
H11A H 0.382088 0.724574 0.389032 0.051 Uiso 1 1 calc R U . . .
H11B H 0.384805 0.650160 0.287978 0.051 Uiso 1 1 calc R U . . .
H11C H 0.374863 0.826650 0.235178 0.051 Uiso 1 1 calc R U . . .
C10 C 0.6777(3) 0.6111(3) 0.3271(3) 0.0362(6) Uani 1 1 d . . . . .
H10A H 0.795887 0.621900 0.292316 0.054 Uiso 1 1 calc R U . . .
H10B H 0.645169 0.524059 0.321961 0.054 Uiso 1 1 calc R U . . .
H10C H 0.639456 0.598451 0.423727 0.054 Uiso 1 1 calc R U . . .
C4 C 0.8516(2) 0.7131(2) 0.6713(2) 0.0204(4) Uani 1 1 d . . . . .
C3 C 0.8481(3) 0.8446(3) 0.7056(2) 0.0274(5) Uani 1 1 d . . . . .
H3A H 0.805032 0.930790 0.641744 0.041 Uiso 1 1 calc R U . . .
H3B H 0.958132 0.867823 0.696166 0.041 Uiso 1 1 calc R U . . .
H3C H 0.778937 0.819962 0.801130 0.041 Uiso 1 1 calc R U . . .
C2 C 0.9654(3) 0.7455(3) 0.5256(2) 0.0286(5) Uani 1 1 d . . . . .
H2A H 0.957625 0.664104 0.501432 0.043 Uiso 1 1 calc R U . . .
H2B H 1.076784 0.754863 0.522685 0.043 Uiso 1 1 calc R U . . .
H2C H 0.934809 0.838446 0.459038 0.043 Uiso 1 1 calc R U . . .
C1 C 0.9029(3) 0.5732(3) 0.7761(3) 0.0390(6) Uani 1 1 d . . . . .
H1A H 0.826720 0.550638 0.868951 0.058 Uiso 1 1 calc R U . . .
H1B H 1.011762 0.588514 0.775203 0.058 Uiso 1 1 calc R U . . .
H1C H 0.903414 0.490137 0.751854 0.058 Uiso 1 1 calc R U . . .
Cl1 Cl 0.85448(8) 1.19323(6) -0.03029(6) 0.04275(17) Uani 1 1 d . . . . .

loop_
_atom_site_aniso_label
_atom_site_aniso_U_11
_atom_site_aniso_U_22
_atom_site_aniso_U_33
_atom_site_aniso_U_23
_atom_site_aniso_U_13
_atom_site_aniso_U_12
S1 0.0167(2) 0.0161(2) 0.0117(2) -0.00328(17) -0.00182(17) -0.00132(17)
Cu2 0.01629(13) 0.01947(13) 0.00937(11) -0.00401(9) -0.00054(9) -0.00181(9)
Cl2 0.0144(2) 0.0195(2) 0.0176(2) -0.00600(18) -0.00283(17) -0.00277(17)
S2 0.0229(3) 0.0190(2) 0.0109(2) -0.00585(18) -0.00053(18) -0.00536(19)
C5 0.0181(10) 0.0214(10) 0.0115(8) -0.0026(7) -0.0001(7) -0.0007(8)
C6 0.0167(9) 0.0222(9) 0.0146(8) -0.0070(7) -0.0029(7) -0.0031(7)
C7 0.0227(10) 0.0265(10) 0.0128(9) -0.0078(8) 0.0030(8) -0.0081(8)
C8 0.0270(11) 0.0197(10) 0.0147(9) -0.0053(8) 0.0000(8) -0.0061(8)
C9 0.0306(12) 0.0246(10) 0.0187(10) -0.0126(8) 0.0006(8) -0.0108(9)
C12 0.0660(19) 0.0508(16) 0.0238(12) -0.0238(12) 0.0047(12) -0.0269(14)
C11 0.0338(13) 0.0352(13) 0.0379(13) -0.0190(11) -0.0086(10) -0.0085(10)
C10 0.0404(14) 0.0243(11) 0.0447(14) -0.0182(11) -0.0083(11) -0.0012(10)
C4 0.0153(9) 0.0237(10) 0.0176(9) -0.0052(8) -0.0044(7) 0.0008(8)
C3 0.0259(11) 0.0372(12) 0.0262(11) -0.0167(10) -0.0112(9) -0.0017(9)
C2 0.0186(10) 0.0397(13) 0.0247(11) -0.0154(10) 0.0017(8) -0.0055(9)
C1 0.0228(12) 0.0354(13) 0.0381(14) 0.0037(11) -0.0121(10) 0.0046(10)
Cl1 0.0447(4) 0.0242(3) 0.0296(3) -0.0005(2) 0.0077(3) 0.0075(2)

loop_
_atom_type_symbol
_atom_type_description
_atom_type_scat_dispersion_real
_atom_type_scat_dispersion_imag
_atom_type_scat_source
C C 0.0033 0.0016 'International Tables Vol C Tables 4.2.6.8 and 6.1.1.4'
H H 0.0000 0.0000 'International Tables Vol C Tables 4.2.6.8 and 6.1.1.4'
Cl Cl 0.1484 0.1585 'International Tables Vol C Tables 4.2.6.8 and 6.1.1.4'
Cu Cu 0.3201 1.2651 'International Tables Vol C Tables 4.2.6.8 and 6.1.1.4'
S S 0.1246 0.1234 'International Tables Vol C Tables 4.2.6.8 and 6.1.1.4'

loop_
_geom_angle_atom_site_label_1
_geom_angle_atom_site_label_2
_geom_angle_atom_site_label_3
_geom_angle
_geom_angle_site_symmetry_1
_geom_angle_site_symmetry_3
_geom_angle_publ_flag
C5 S1 Cu2 103.94(7) . . ?
C5 S1 C4 105.18(9) . . ?
C4 S1 Cu2 110.69(7) . . ?
S1 Cu2 Cu2 124.538(19) . 2_676 ?
S1 Cu2 Cl2 116.54(2) . . ?
S1 Cu2 Cl2 102.91(2) . 2_676 ?
S1 Cu2 S2 128.70(2) . . ?
Cl2 Cu2 Cu2 52.178(16) . 2_676 ?
Cl2 Cu2 Cu2 54.878(15) 2_676 2_676 ?
Cl2 Cu2 Cl2 107.056(18) 2_676 . ?
S2 Cu2 Cu2 106.751(18) . 2_676 ?
S2 Cu2 Cl2 107.65(2) . 2_676 ?
S2 Cu2 Cl2 92.521(19) . . ?
Cu2 Cl2 Cu2 72.945(18) 2_676 . ?
C7 S2 Cu2 102.55(6) . . ?
C7 S2 C9 106.31(10) . . ?
C9 S2 Cu2 112.79(7) . . ?
S1 C5 H5A 108.7 . . ?
S1 C5 H5B 108.7 . . ?
H5A C5 H5B 107.6 . . ?
C6 C5 S1 114.42(14) . . ?
C6 C5 H5A 108.7 . . ?
C6 C5 H5B 108.7 . . ?
C6 C6 C5 178.6(3) 2_667 . ?
S2 C7 H7A 108.2 . . ?
S2 C7 H7B 108.2 . . ?
H7A C7 H7B 107.3 . . ?
C8 C7 S2 116.37(15) . . ?
C8 C7 H7A 108.2 . . ?
C8 C7 H7B 108.2 . . ?
C7 C8 Cl1 113.45(15) . . ?
C8 C8 C7 128.6(3) 2_775 . ?
C8 C8 Cl1 117.8(2) 2_775 . ?
C12 C9 S2 110.15(15) . . ?
C12 C9 C11 110.6(2) . . ?
C11 C9 S2 103.12(14) . . ?
C10 C9 S2 111.13(15) . . ?
C10 C9 C12 110.9(2) . . ?
C10 C9 C11 110.70(18) . . ?
C9 C12 H12A 109.5 . . ?
C9 C12 H12B 109.5 . . ?
C9 C12 H12C 109.5 . . ?
H12A C12 H12B 109.5 . . ?
H12A C12 H12C 109.5 . . ?
H12B C12 H12C 109.5 . . ?
C9 C11 H11A 109.5 . . ?
C9 C11 H11B 109.5 . . ?
C9 C11 H11C 109.5 . . ?
H11A C11 H11B 109.5 . . ?
H11A C11 H11C 109.5 . . ?
H11B C11 H11C 109.5 . . ?
C9 C10 H10A 109.5 . . ?
C9 C10 H10B 109.5 . . ?
C9 C10 H10C 109.5 . . ?
H10A C10 H10B 109.5 . . ?
H10A C10 H10C 109.5 . . ?
H10B C10 H10C 109.5 . . ?
C3 C4 S1 111.74(14) . . ?
C3 C4 C2 110.55(17) . . ?
C3 C4 C1 111.21(19) . . ?
C2 C4 S1 103.75(14) . . ?
C1 C4 S1 109.45(15) . . ?
C1 C4 C2 109.89(18) . . ?
C4 C3 H3A 109.5 . . ?
C4 C3 H3B 109.5 . . ?
C4 C3 H3C 109.5 . . ?
H3A C3 H3B 109.5 . . ?
H3A C3 H3C 109.5 . . ?
H3B C3 H3C 109.5 . . ?
C4 C2 H2A 109.5 . . ?
C4 C2 H2B 109.5 . . ?
C4 C2 H2C 109.5 . . ?
H2A C2 H2B 109.5 . . ?
H2A C2 H2C 109.5 . . ?
H2B C2 H2C 109.5 . . ?
C4 C1 H1A 109.5 . . ?
C4 C1 H1B 109.5 . . ?
C4 C1 H1C 109.5 . . ?
H1A C1 H1B 109.5 . . ?
H1A C1 H1C 109.5 . . ?
H1B C1 H1C 109.5 . . ?

loop_
_geom_bond_atom_site_label_1
_geom_bond_atom_site_label_2
_geom_bond_distance
_geom_bond_site_symmetry_2
_geom_bond_publ_flag
S1 Cu2 2.2767(6) . ?
S1 C5 1.8238(19) . ?
S1 C4 1.856(2) . ?
Cu2 Cu2 2.8392(6) 2_676 ?
Cu2 Cl2 2.3459(6) 2_676 ?
Cu2 Cl2 2.4290(6) . ?
Cu2 S2 2.3096(6) . ?
S2 C7 1.815(2) . ?
S2 C9 1.852(2) . ?
C5 H5A 0.9900 . ?
C5 H5B 0.9900 . ?
C5 C6 1.462(3) . ?
C6 C6 1.190(4) 2_667 ?
C7 H7A 0.9900 . ?
C7 H7B 0.9900 . ?
C7 C8 1.493(3) . ?
C8 C8 1.312(4) 2_775 ?
C8 Cl1 1.751(2) . ?
C9 C12 1.520(3) . ?
C9 C11 1.524(3) . ?
C9 C10 1.515(3) . ?
C12 H12A 0.9800 . ?
C12 H12B 0.9800 . ?
C12 H12C 0.9800 . ?
C11 H11A 0.9800 . ?
C11 H11B 0.9800 . ?
C11 H11C 0.9800 . ?
C10 H10A 0.9800 . ?
C10 H10B 0.9800 . ?
C10 H10C 0.9800 . ?
C4 C3 1.518(3) . ?
C4 C2 1.525(3) . ?
C4 C1 1.519(3) . ?
C3 H3A 0.9800 . ?
C3 H3B 0.9800 . ?
C3 H3C 0.9800 . ?
C2 H2A 0.9800 . ?
C2 H2B 0.9800 . ?
C2 H2C 0.9800 . ?
C1 H1A 0.9800 . ?
C1 H1B 0.9800 . ?
C1 H1C 0.9800 . ?

loop_
_geom_torsion_atom_site_label_1
_geom_torsion_atom_site_label_2
_geom_torsion_atom_site_label_3
_geom_torsion_atom_site_label_4
_geom_torsion
_geom_torsion_site_symmetry_1
_geom_torsion_site_symmetry_2
_geom_torsion_site_symmetry_3
_geom_torsion_site_symmetry_4
_geom_torsion_publ_flag
Cu2 S1 C5 C6 169.16(13) . . . . ?
Cu2 S1 C4 C3 64.10(15) . . . . ?
Cu2 S1 C4 C2 -55.02(15) . . . . ?
Cu2 S1 C4 C1 -172.27(14) . . . . ?
Cu2 S2 C7 C8 -158.68(14) . . . . ?
Cu2 S2 C9 C12 -172.87(17) . . . . ?
Cu2 S2 C9 C11 69.08(15) . . . . ?
Cu2 S2 C9 C10 -49.55(17) . . . . ?
S2 C7 C8 C8 -129.9(3) . . . 2_775 ?
S2 C7 C8 Cl1 54.12(19) . . . . ?
C5 S1 C4 C3 -47.57(16) . . . . ?
C5 S1 C4 C2 -166.69(14) . . . . ?
C5 S1 C4 C1 76.06(17) . . . . ?
C7 S2 C9 C12 -61.2(2) . . . . ?
C7 S2 C9 C11 -179.29(14) . . . . ?
C7 S2 C9 C10 62.08(17) . . . . ?
C9 S2 C7 C8 82.72(17) . . . . ?
C4 S1 C5 C6 -74.45(17) . . . . ?
